data_6000008
loop_
_publ_author_name
'Bonhomme, F.'
'Stetson, N. T.'
'Yvon, K.'
'Fischer, P.'
'Hewat, A. W.'

_publ_section_title
;
 Orthorhombic Mg4IrD5 with disordered deuterium distribution
;
_journal_name_full 'Journal of Alloys and Compounds'
_journal_page_first 65
_journal_page_last 68
_journal_paper_doi 10.1016/0925-8388(93)90472-Y
_journal_volume 200
_journal_year 1993
_chemical_formula_sum 'H5 Ir Mg4'
_space_group_name_H-M_alt 'I m m a'
_cell_angle_alpha 90.000
_cell_angle_beta 90.000
_cell_angle_gamma 90.000
_cell_length_a 4.8110
_cell_length_b 8.9624
_cell_length_c 10.8970
_cell_volume 469.86
_cod_database_code 6000008

loop_
_atom_site_label
_atom_site_fract_x
_atom_site_fract_y
_atom_site_fract_z
? ? ? ?
